data_7040644
loop_
_publ_author_name
'Padilla, Rosa'
'Salazar-Pereda, Ver\'onica'
'Mendoza-Espinosa, Daniel'
'V\'asquez-P\'erez, Jos\'e M'
'Andrade-L\'opez, Noem\'i'
'Tamariz, Joaqu\'in'
'Alvarado-Rodr\'iguez, Jos\'e G'
'Cruz-Borbolla, Juli\'an'

_publ_section_title
;
 Activation of aldehydes by exocyclic iridium(i)-\h(4):\p(2)-diene
 complexes derived from 1,3-oxazolidin-2-ones.
;
_journal_issue 42
_journal_name_full 'Dalton transactions (Cambridge, England : 2003)'
_journal_page_first 16878
_journal_page_last 16888
_journal_paper_doi 10.1039/c6dt02866g
_journal_volume 45
_journal_year 2016
_chemical_formula_moiety 'C32 H35 B Cl2 Ir N7 O'
_chemical_formula_sum 'C32 H35 B Cl2 Ir N7 O'
_chemical_formula_weight 807.58
_chemical_name_systematic
; 
 ? 
;
_space_group_IT_number 2
_symmetry_cell_setting triclinic
_symmetry_space_group_name_Hall '-P 1'
_symmetry_space_group_name_H-M 'P -1'
_atom_sites_solution_hydrogens geom
_atom_sites_solution_primary direct
_atom_sites_solution_secondary difmap
_audit_creation_method SHELXL-97
_audit_update_record
;
2016-09-12 deposited with the CCDC.
2016-09-14 downloaded from the CCDC.
;
_cell_angle_alpha 87.0120(10)
_cell_angle_beta 85.0970(10)
_cell_angle_gamma 89.1360(10)
_cell_formula_units_Z 4
_cell_length_a 13.6084(4)
_cell_length_b 14.7870(4)
_cell_length_c 16.1275(4)
_cell_measurement_reflns_used 9706
_cell_measurement_temperature 173(2)
_cell_measurement_theta_max 28.21
_cell_measurement_theta_min 2.38
_cell_volume 3228.84(15)
_computing_cell_refinement 'Bruker (2006). APEX 2. Version 2.1.'
_computing_data_collection 'Bruker (2006). APEX 2. Version 2.1.'
_computing_data_reduction 'Bruker (2006). APEX 2. Version 2.1.'
_computing_molecular_graphics 'XP, SHELXTL v. 6.14 (Bruker, 2003)'
_computing_publication_material 'XCIF, SHELXTL v. 6.14 (Bruker, 2003)'
_computing_structure_refinement 'XL, SHELXTL v. 6.14 (Bruker, 2003)'
_computing_structure_solution 'Bruker (2006). APEX 2. Version 2.1.'
_diffrn_ambient_temperature 173(2)
_diffrn_detector_area_resol_mean 8.26
_diffrn_measured_fraction_theta_full 0.990
_diffrn_measured_fraction_theta_max 0.990
_diffrn_measurement_device_type
;
 Bruker-Nonius X8kappa APEX II CCD area detector'
;
_diffrn_measurement_method 'phi and omega scans with narrow frames'
_diffrn_radiation_monochromator graphite
_diffrn_radiation_source 'fine-focus sealed tube'
_diffrn_radiation_type MoK\a
_diffrn_radiation_wavelength 0.71073
_diffrn_reflns_av_R_equivalents 0.0454
_diffrn_reflns_av_sigmaI/netI 0.0511
_diffrn_reflns_limit_h_max 19
_diffrn_reflns_limit_h_min -16
_diffrn_reflns_limit_k_max 21
_diffrn_reflns_limit_k_min -21
_diffrn_reflns_limit_l_max 15
_diffrn_reflns_limit_l_min -23
_diffrn_reflns_number 76155
_diffrn_reflns_theta_full 30.59
_diffrn_reflns_theta_max 30.59
_diffrn_reflns_theta_min 1.27
_diffrn_standards_decay_% 0
_exptl_absorpt_coefficient_mu 4.339
_exptl_absorpt_correction_T_max 0.5448
_exptl_absorpt_correction_T_min 0.3063
_exptl_absorpt_correction_type multi-scan
_exptl_absorpt_process_details
;
 SADABS, Bruker (2006). APEX 2. Version 2.1. Bruker Analytical
 X-ray Solutions, Madison, Wisconsin, USA.
;
_exptl_crystal_colour red
_exptl_crystal_density_diffrn 1.661
_exptl_crystal_density_method 'not measured'
_exptl_crystal_description plate
_exptl_crystal_F_000 1600
_exptl_crystal_size_max 0.28
_exptl_crystal_size_mid 0.27
_exptl_crystal_size_min 0.14
_refine_diff_density_max 1.794
_refine_diff_density_min -1.124
_refine_diff_density_rms 0.131
_refine_ls_extinction_method none
_refine_ls_goodness_of_fit_ref 1.014
_refine_ls_hydrogen_treatment constr
_refine_ls_matrix_type fullcycle
_refine_ls_number_parameters 807
_refine_ls_number_reflns 19673
_refine_ls_number_restraints 0
_refine_ls_restrained_S_all 1.014
_refine_ls_R_factor_all 0.0605
_refine_ls_R_factor_gt 0.0324
_refine_ls_shift/su_max 0.001
_refine_ls_shift/su_mean 0.000
_refine_ls_structure_factor_coef Fsqd
_refine_ls_weighting_details 'calc w=1/[\s^2^(Fo^2^)+(0.0290P)^2^+2.3828P] where P=(Fo^2^+2Fc^2^)/3'
_refine_ls_weighting_scheme calc
_refine_ls_wR_factor_gt 0.0644
_refine_ls_wR_factor_ref 0.0744
_reflns_number_gt 14099
_reflns_number_total 19673
_reflns_threshold_expression >2sigma(I)
_cod_data_source_file c6dt02866g2.cif
_cod_data_source_block ea02709a
_cod_depositor_comments
;
The following automatic conversions were performed:

'_symmetry_cell_setting' value 'Triclinic' changed to 'triclinic'
according to
/usr/data/users/saulius/crontab/automatic-downloads/rss-feeds/RSC/lib/dictionaries/cif_core.dic
dictionary named 'cif_core.dic' version 2.4.2 from 2011-04-26.

Automatic conversion script
Id: cif_fix_values 4268 2015-11-12 08:31:59Z antanas 

 Adding full bibliography for 7040644--7040645.cif.
;
_cod_original_sg_symbol_H-M P-1
_cod_database_code 7040644

loop_
_symmetry_equiv_pos_as_xyz
'x, y, z'
'-x, -y, -z'

loop_
_atom_site_label
_atom_site_type_symbol
_atom_site_fract_x
_atom_site_fract_y
_atom_site_fract_z
_atom_site_U_iso_or_equiv
_atom_site_adp_type
_atom_site_occupancy
_atom_site_symmetry_multiplicity
_atom_site_calc_flag
_atom_site_refinement_flags
Ir1 Ir 0.660558(9) 0.247600(8) 0.780671(8) 0.02184(3) Uani 1 1 d .
Cl1 Cl 0.61804(9) 0.32803(9) 1.12991(6) 0.0553(3) Uani 1 1 d .
Cl2 Cl 0.44135(11) 0.63297(9) 0.59637(9) 0.0662(4) Uani 1 1 d .
O1 O 0.79499(17) 0.18739(16) 0.77076(15) 0.0270(5) Uani 1 1 d .
N1 N 0.5205(2) 0.3075(2) 0.79411(17) 0.0263(6) Uani 1 1 d .
N2 N 0.4506(2) 0.26916(19) 0.75135(18) 0.0264(6) Uani 1 1 d .
N3 N 0.6360(2) 0.19910(19) 0.65894(17) 0.0250(6) Uani 1 1 d .
N4 N 0.5427(2) 0.1701(2) 0.64892(17) 0.0278(6) Uani 1 1 d .
N5 N 0.5930(2) 0.13104(19) 0.82640(17) 0.0247(6) Uani 1 1 d .
N6 N 0.5035(2) 0.1133(2) 0.79660(18) 0.0270(6) Uani 1 1 d .
N7 N 0.7280(2) 0.36375(19) 0.72675(17) 0.0253(6) Uani 1 1 d .
C1 C 0.4823(3) 0.3858(3) 0.8220(2) 0.0302(8) Uani 1 1 d .
C2 C 0.3894(3) 0.3987(3) 0.7935(2) 0.0360(9) Uani 1 1 d .
H2 H 0.3463 0.4488 0.8034 0.043 Uiso 1 1 calc R
C3 C 0.3715(3) 0.3258(3) 0.7484(2) 0.0332(8) Uani 1 1 d .
C4 C 0.5314(3) 0.4465(3) 0.8759(2) 0.0374(9) Uani 1 1 d .
H4A H 0.5051 0.4354 0.9340 0.056 Uiso 1 1 calc R
H4B H 0.5189 0.5097 0.8583 0.056 Uiso 1 1 calc R
H4C H 0.6026 0.4344 0.8711 0.056 Uiso 1 1 calc R
C5 C 0.2864(3) 0.3065(3) 0.6986(3) 0.0447(10) Uani 1 1 d .
H5A H 0.3099 0.3044 0.6396 0.067 Uiso 1 1 calc R
H5B H 0.2364 0.3545 0.7056 0.067 Uiso 1 1 calc R
H5C H 0.2575 0.2481 0.7182 0.067 Uiso 1 1 calc R
C6 C 0.6898(3) 0.1911(2) 0.5867(2) 0.0295(8) Uani 1 1 d .
C7 C 0.6305(3) 0.1572(3) 0.5292(2) 0.0382(9) Uani 1 1 d .
H7 H 0.6503 0.1449 0.4729 0.046 Uiso 1 1 calc R
C8 C 0.5381(3) 0.1450(3) 0.5697(2) 0.0360(9) Uani 1 1 d .
C9 C 0.7954(3) 0.2176(3) 0.5740(2) 0.0391(9) Uani 1 1 d .
H9A H 0.8000 0.2838 0.5696 0.059 Uiso 1 1 calc R
H9B H 0.8255 0.1925 0.5227 0.059 Uiso 1 1 calc R
H9C H 0.8302 0.1938 0.6214 0.059 Uiso 1 1 calc R
C10 C 0.4460(4) 0.1134(4) 0.5383(3) 0.0614(14) Uani 1 1 d .
H10A H 0.4223 0.0596 0.5716 0.092 Uiso 1 1 calc R
H10B H 0.4590 0.0983 0.4799 0.092 Uiso 1 1 calc R
H10C H 0.3957 0.1615 0.5425 0.092 Uiso 1 1 calc R
C11 C 0.6105(3) 0.0653(2) 0.8839(2) 0.0295(8) Uani 1 1 d .
C12 C 0.5318(3) 0.0054(3) 0.8909(2) 0.0340(8) Uani 1 1 d .
H12 H 0.5249 -0.0473 0.9272 0.041 Uiso 1 1 calc R
C13 C 0.4666(3) 0.0363(2) 0.8361(2) 0.0317(8) Uani 1 1 d .
C14 C 0.7019(3) 0.0582(3) 0.9289(3) 0.0382(9) Uani 1 1 d .
H14A H 0.7581 0.0803 0.8917 0.057 Uiso 1 1 calc R
H14B H 0.7136 -0.0052 0.9465 0.057 Uiso 1 1 calc R
H14C H 0.6939 0.0948 0.9780 0.057 Uiso 1 1 calc R
C15 C 0.3701(3) -0.0023(3) 0.8192(3) 0.0440(10) Uani 1 1 d .
H15A H 0.3164 0.0383 0.8387 0.066 Uiso 1 1 calc R
H15B H 0.3618 -0.0618 0.8485 0.066 Uiso 1 1 calc R
H15C H 0.3686 -0.0088 0.7591 0.066 Uiso 1 1 calc R
C16 C 0.8577(3) 0.2390(2) 0.8134(2) 0.0305(8) Uani 1 1 d .
H16 H 0.9160 0.2005 0.8265 0.037 Uiso 1 1 calc R
C17 C 0.8940(3) 0.3206(3) 0.7601(2) 0.0304(8) Uani 1 1 d .
C18 C 0.8222(3) 0.3813(2) 0.7206(2) 0.0284(8) Uani 1 1 d .
C19 C 0.8042(3) 0.2670(2) 0.8954(2) 0.0296(8) Uani 1 1 d .
C20 C 0.7019(3) 0.2743(2) 0.8936(2) 0.0247(7) Uani 1 1 d .
C21 C 0.6451(3) 0.2905(3) 0.9671(2) 0.0306(8) Uani 1 1 d .
H21 H 0.5752 0.2934 0.9681 0.037 Uiso 1 1 calc R
C22 C 0.6914(3) 0.3026(3) 1.0395(2) 0.0363(9) Uani 1 1 d .
C23 C 0.7927(3) 0.2958(3) 1.0413(2) 0.0373(9) Uani 1 1 d .
H23 H 0.8231 0.3040 1.0912 0.045 Uiso 1 1 calc R
C24 C 0.8486(3) 0.2766(3) 0.9687(2) 0.0353(9) Uani 1 1 d .
H24 H 0.9181 0.2700 0.9689 0.042 Uiso 1 1 calc R
C25 C 0.9904(3) 0.3355(3) 0.7485(3) 0.0462(11) Uani 1 1 d .
H25A H 1.0143 0.3860 0.7143 0.055 Uiso 1 1 calc R
H25B H 1.0353 0.2957 0.7744 0.055 Uiso 1 1 calc R
C26 C 0.8643(3) 0.4619(3) 0.6700(2) 0.0383(9) Uani 1 1 d .
H26A H 0.8146 0.4878 0.6348 0.058 Uiso 1 1 calc R
H26B H 0.9224 0.4431 0.6348 0.058 Uiso 1 1 calc R
H26C H 0.8833 0.5075 0.7074 0.058 Uiso 1 1 calc R
C27 C 0.6616(3) 0.4306(2) 0.6904(2) 0.0293(8) Uani 1 1 d .
C28 C 0.5996(3) 0.4067(2) 0.6321(2) 0.0306(8) Uani 1 1 d .
H28 H 0.6035 0.3474 0.6120 0.037 Uiso 1 1 calc R
C29 C 0.5316(3) 0.4682(3) 0.6026(2) 0.0373(9) Uani 1 1 d .
H29 H 0.4883 0.4513 0.5630 0.045 Uiso 1 1 calc R
C30 C 0.5276(3) 0.5547(3) 0.6314(3) 0.0417(10) Uani 1 1 d .
C31 C 0.5915(3) 0.5804(3) 0.6875(3) 0.0408(10) Uani 1 1 d .
H31 H 0.5897 0.6407 0.7054 0.049 Uiso 1 1 calc R
C32 C 0.6577(3) 0.5185(2) 0.7174(2) 0.0332(8) Uani 1 1 d .
H32 H 0.7012 0.5358 0.7567 0.040 Uiso 1 1 calc R
B1 B 0.4655(3) 0.1718(3) 0.7236(3) 0.0294(9) Uani 1 1 d .
H1 H 0.4017 0.1475 0.7083 0.035 Uiso 1 1 calc R
Ir2 Ir 0.125742(9) 0.249427(9) 0.218193(8) 0.02256(3) Uani 1 1 d .
Cl3 Cl 0.16277(9) 0.17367(9) -0.13095(6) 0.0544(3) Uani 1 1 d .
Cl4 Cl -0.15329(11) -0.10776(9) 0.41314(9) 0.0736(4) Uani 1 1 d .
O2 O 0.25874(17) 0.30253(16) 0.23105(15) 0.0289(5) Uani 1 1 d .
N8 N -0.0102(2) 0.19557(19) 0.20128(18) 0.0264(6) Uani 1 1 d .
N9 N -0.0902(2) 0.23874(19) 0.24001(17) 0.0259(6) Uani 1 1 d .
N10 N 0.0699(2) 0.30739(19) 0.33517(17) 0.0257(6) Uani 1 1 d .
N11 N -0.0229(2) 0.3439(2) 0.33818(18) 0.0285(6) Uani 1 1 d .
N12 N 0.0745(2) 0.36694(19) 0.16456(17) 0.0268(6) Uani 1 1 d .
N13 N -0.0221(2) 0.3901(2) 0.18736(18) 0.0277(6) Uani 1 1 d .
N14 N 0.1755(2) 0.13346(19) 0.28042(17) 0.0264(6) Uani 1 1 d .
C33 C -0.0425(3) 0.1159(2) 0.1771(2) 0.0301(8) Uani 1 1 d .
C34 C -0.1421(3) 0.1075(3) 0.2049(2) 0.0377(9) Uani 1 1 d .
H34 H -0.1832 0.0577 0.1973 0.045 Uiso 1 1 calc R
C35 C -0.1695(3) 0.1847(3) 0.2453(2) 0.0319(8) Uani 1 1 d .
C36 C 0.0171(3) 0.0512(3) 0.1264(2) 0.0391(9) Uani 1 1 d .
H36A H 0.0034 0.0604 0.0679 0.059 Uiso 1 1 calc R
H36B H 0.0001 -0.0109 0.1462 0.059 Uiso 1 1 calc R
H36C H 0.0873 0.0611 0.1316 0.059 Uiso 1 1 calc R
C37 C -0.2642(3) 0.2093(3) 0.2920(3) 0.0460(11) Uani 1 1 d .
H37A H -0.2533 0.2168 0.3505 0.069 Uiso 1 1 calc R
H37B H -0.3122 0.1612 0.2885 0.069 Uiso 1 1 calc R
H37C H -0.2896 0.2662 0.2677 0.069 Uiso 1 1 calc R
C38 C 0.1051(3) 0.3212(2) 0.4087(2) 0.0307(8) Uani 1 1 d .
C39 C 0.0337(3) 0.3658(3) 0.4588(2) 0.0355(9) Uani 1 1 d .
H39 H 0.0388 0.3827 0.5143 0.043 Uiso 1 1 calc R
C40 C -0.0460(3) 0.3806(2) 0.4123(2) 0.0327(8) Uani 1 1 d .
C41 C 0.2056(3) 0.2910(3) 0.4277(2) 0.0396(9) Uani 1 1 d .
H41A H 0.2046 0.2265 0.4452 0.059 Uiso 1 1 calc R
H41B H 0.2271 0.3261 0.4727 0.059 Uiso 1 1 calc R
H41C H 0.2514 0.3005 0.3779 0.059 Uiso 1 1 calc R
C42 C -0.1426(3) 0.4290(3) 0.4317(3) 0.0468(11) Uani 1 1 d .
H42A H -0.1479 0.4813 0.3923 0.070 Uiso 1 1 calc R
H42B H -0.1457 0.4497 0.4886 0.070 Uiso 1 1 calc R
H42C H -0.1970 0.3875 0.4268 0.070 Uiso 1 1 calc R
C43 C 0.1115(3) 0.4319(3) 0.1098(2) 0.0314(8) Uani 1 1 d .
C44 C 0.0384(3) 0.4960(3) 0.0971(2) 0.0362(9) Uani 1 1 d .
H44 H 0.0445 0.5490 0.0613 0.043 Uiso 1 1 calc R
C45 C -0.0444(3) 0.4687(2) 0.1459(2) 0.0331(8) Uani 1 1 d .
C46 C 0.2155(3) 0.4317(3) 0.0708(2) 0.0401(10) Uani 1 1 d .
H46A H 0.2602 0.4110 0.1126 0.060 Uiso 1 1 calc R
H46B H 0.2333 0.4931 0.0496 0.060 Uiso 1 1 calc R
H46C H 0.2211 0.3908 0.0247 0.060 Uiso 1 1 calc R
C47 C -0.1436(3) 0.5123(3) 0.1550(3) 0.0451(10) Uani 1 1 d .
H47A H -0.1906 0.4764 0.1281 0.068 Uiso 1 1 calc R
H47B H -0.1404 0.5735 0.1286 0.068 Uiso 1 1 calc R
H47C H -0.1652 0.5158 0.2143 0.068 Uiso 1 1 calc R
C48 C 0.3292(3) 0.2454(2) 0.1928(2) 0.0315(8) Uani 1 1 d .
H48 H 0.3917 0.2802 0.1810 0.038 Uiso 1 1 calc R
C49 C 0.3502(3) 0.1648(3) 0.2497(2) 0.0315(8) Uani 1 1 d .
C50 C 0.2669(3) 0.1115(2) 0.2908(2) 0.0300(8) Uani 1 1 d .
C51 C 0.4427(3) 0.1450(3) 0.2651(3) 0.0477(11) Uani 1 1 d .
H51A H 0.4562 0.0960 0.3030 0.057 Uiso 1 1 calc R
H51B H 0.4954 0.1799 0.2382 0.057 Uiso 1 1 calc R
C52 C 0.2928(3) 0.0333(3) 0.3487(3) 0.0458(11) Uani 1 1 d .
H52A H 0.2342 0.0153 0.3850 0.069 Uiso 1 1 calc R
H52B H 0.3447 0.0516 0.3828 0.069 Uiso 1 1 calc R
H52C H 0.3165 -0.0179 0.3160 0.069 Uiso 1 1 calc R
C53 C 0.0988(3) 0.0726(2) 0.3179(2) 0.0288(8) Uani 1 1 d .
C54 C 0.0271(3) 0.1026(3) 0.3764(2) 0.0327(8) Uani 1 1 d .
H54 H 0.0308 0.1620 0.3956 0.039 Uiso 1 1 calc R
C55 C -0.0503(3) 0.0466(3) 0.4072(2) 0.0408(10) Uani 1 1 d .
H55 H -0.0997 0.0670 0.4474 0.049 Uiso 1 1 calc R
C56 C -0.0537(3) -0.0387(3) 0.3783(3) 0.0422(10) Uani 1 1 d .
C57 C 0.0189(3) -0.0715(3) 0.3235(3) 0.0418(10) Uani 1 1 d .
H57 H 0.0168 -0.1321 0.3069 0.050 Uiso 1 1 calc R
C58 C 0.0955(3) -0.0153(3) 0.2926(2) 0.0357(9) Uani 1 1 d .
H58 H 0.1458 -0.0371 0.2540 0.043 Uiso 1 1 calc R
C59 C 0.2949(3) 0.2192(2) 0.1092(2) 0.0291(8) Uani 1 1 d .
C60 C 0.1924(3) 0.2161(2) 0.1088(2) 0.0270(7) Uani 1 1 d .
C61 C 0.1529(3) 0.2041(2) 0.0331(2) 0.0289(8) Uani 1 1 d .
H61 H 0.0835 0.2040 0.0303 0.035 Uiso 1 1 calc R
C62 C 0.2159(3) 0.1922(3) -0.0380(2) 0.0358(9) Uani 1 1 d .
C63 C 0.3169(3) 0.1952(3) -0.0377(2) 0.0381(9) Uani 1 1 d .
H63 H 0.3584 0.1875 -0.0873 0.046 Uiso 1 1 calc R
C64 C 0.3566(3) 0.2097(3) 0.0367(2) 0.0329(8) Uani 1 1 d .
H64 H 0.4261 0.2132 0.0382 0.039 Uiso 1 1 calc R
B2 B -0.0813(3) 0.3381(3) 0.2606(2) 0.0280(8) Uani 1 1 d .
H2A H -0.1483 0.3660 0.2711 0.034 Uiso 1 1 calc R

loop_
_atom_site_aniso_label
_atom_site_aniso_U_11
_atom_site_aniso_U_22
_atom_site_aniso_U_33
_atom_site_aniso_U_23
_atom_site_aniso_U_13
_atom_site_aniso_U_12
Ir1 0.02218(7) 0.02057(7) 0.02302(6) -0.00141(5) -0.00299(5) -0.00129(5)
Cl1 0.0612(7) 0.0778(9) 0.0269(5) -0.0083(5) 0.0007(5) -0.0009(6)
Cl2 0.0801(9) 0.0503(7) 0.0728(9) -0.0128(6) -0.0322(7) 0.0339(7)
O1 0.0224(12) 0.0237(12) 0.0352(13) -0.0035(10) -0.0040(10) 0.0015(10)
N1 0.0208(15) 0.0306(16) 0.0275(15) -0.0042(12) -0.0003(11) 0.0034(12)
N2 0.0199(14) 0.0263(15) 0.0340(16) -0.0089(12) -0.0032(12) -0.0025(12)
N3 0.0257(15) 0.0232(15) 0.0262(15) -0.0031(11) -0.0012(11) 0.0017(12)
N4 0.0292(16) 0.0298(16) 0.0259(15) -0.0062(12) -0.0074(12) 0.0015(13)
N5 0.0252(15) 0.0230(15) 0.0260(15) 0.0011(11) -0.0030(11) -0.0034(12)
N6 0.0239(15) 0.0271(16) 0.0307(16) -0.0058(12) -0.0028(12) -0.0050(12)
N7 0.0285(16) 0.0224(15) 0.0254(15) -0.0005(11) -0.0040(12) -0.0030(12)
C1 0.0293(19) 0.034(2) 0.0269(18) -0.0052(15) -0.0013(14) 0.0013(15)
C2 0.030(2) 0.039(2) 0.040(2) -0.0098(17) -0.0013(16) 0.0079(17)
C3 0.0242(19) 0.041(2) 0.035(2) -0.0035(16) -0.0041(15) 0.0028(16)
C4 0.041(2) 0.032(2) 0.040(2) -0.0098(17) -0.0058(17) 0.0024(17)
C5 0.032(2) 0.053(3) 0.051(3) -0.006(2) -0.0146(19) 0.0022(19)
C6 0.040(2) 0.0231(18) 0.0247(17) -0.0002(13) 0.0006(15) 0.0012(15)
C7 0.056(3) 0.038(2) 0.0214(18) -0.0065(15) -0.0026(17) 0.0052(19)
C8 0.045(2) 0.038(2) 0.0266(19) -0.0062(16) -0.0101(16) 0.0020(18)
C9 0.041(2) 0.040(2) 0.034(2) -0.0025(17) 0.0079(17) -0.0015(18)
C10 0.052(3) 0.089(4) 0.048(3) -0.030(3) -0.015(2) -0.007(3)
C11 0.031(2) 0.0305(19) 0.0266(18) -0.0015(14) -0.0014(14) 0.0005(15)
C12 0.039(2) 0.0268(19) 0.035(2) 0.0017(15) 0.0003(16) -0.0085(16)
C13 0.033(2) 0.0250(18) 0.037(2) -0.0063(15) 0.0031(16) -0.0075(15)
C14 0.042(2) 0.031(2) 0.043(2) 0.0103(17) -0.0151(18) -0.0018(17)
C15 0.033(2) 0.034(2) 0.065(3) -0.005(2) -0.0005(19) -0.0132(18)
C16 0.0245(18) 0.0293(19) 0.039(2) -0.0021(15) -0.0083(15) 0.0032(15)
C17 0.0260(19) 0.034(2) 0.0320(19) -0.0032(15) -0.0031(14) -0.0037(15)
C18 0.0309(19) 0.0264(18) 0.0277(18) -0.0034(14) -0.0007(14) -0.0036(15)
C19 0.0303(19) 0.0271(19) 0.0312(19) 0.0043(14) -0.0055(15) -0.0026(15)
C20 0.0277(18) 0.0218(17) 0.0250(17) 0.0010(13) -0.0050(13) -0.0035(14)
C21 0.030(2) 0.037(2) 0.0253(18) -0.0014(15) -0.0018(14) -0.0029(16)
C22 0.047(2) 0.037(2) 0.0251(19) -0.0008(15) -0.0044(16) -0.0040(18)
C23 0.043(2) 0.042(2) 0.029(2) 0.0007(16) -0.0153(17) -0.0062(18)
C24 0.030(2) 0.039(2) 0.037(2) 0.0075(17) -0.0120(16) -0.0054(17)
C25 0.032(2) 0.049(3) 0.056(3) 0.009(2) -0.0053(19) -0.0063(19)
C26 0.036(2) 0.038(2) 0.039(2) 0.0020(17) 0.0025(17) -0.0097(18)
C27 0.035(2) 0.0226(18) 0.0312(19) 0.0001(14) -0.0060(15) -0.0029(15)
C28 0.040(2) 0.0225(18) 0.0296(19) -0.0019(14) -0.0066(15) 0.0013(15)
C29 0.044(2) 0.036(2) 0.033(2) -0.0010(16) -0.0103(17) 0.0012(18)
C30 0.051(3) 0.032(2) 0.043(2) 0.0026(17) -0.0082(19) 0.0098(19)
C31 0.046(2) 0.027(2) 0.049(3) -0.0069(17) -0.0028(19) 0.0035(18)
C32 0.038(2) 0.0243(19) 0.038(2) -0.0030(15) -0.0059(16) -0.0010(16)
B1 0.028(2) 0.030(2) 0.031(2) -0.0079(17) -0.0050(16) -0.0046(17)
Ir2 0.02257(7) 0.02186(7) 0.02339(7) -0.00122(5) -0.00226(5) -0.00303(5)
Cl3 0.0568(7) 0.0803(9) 0.0269(5) -0.0087(5) -0.0075(5) 0.0131(6)
Cl4 0.0764(9) 0.0609(8) 0.0800(9) -0.0015(7) 0.0190(7) -0.0409(7)
O2 0.0238(13) 0.0295(13) 0.0340(14) -0.0019(10) -0.0053(10) -0.0062(10)
N8 0.0232(15) 0.0274(16) 0.0289(15) -0.0049(12) -0.0024(11) -0.0007(12)
N9 0.0207(14) 0.0282(16) 0.0291(15) -0.0046(12) -0.0011(11) -0.0026(12)
N10 0.0266(15) 0.0231(15) 0.0276(15) -0.0004(11) -0.0028(12) -0.0039(12)
N11 0.0321(17) 0.0256(16) 0.0277(15) -0.0032(12) -0.0002(12) -0.0020(13)
N12 0.0278(16) 0.0272(16) 0.0257(15) -0.0006(12) -0.0036(12) -0.0017(12)
N13 0.0285(16) 0.0267(16) 0.0288(15) -0.0027(12) -0.0065(12) 0.0043(12)
N14 0.0306(16) 0.0240(15) 0.0249(15) -0.0031(11) -0.0012(12) -0.0033(12)
C33 0.032(2) 0.032(2) 0.0280(18) -0.0049(15) -0.0043(15) -0.0044(15)
C34 0.031(2) 0.042(2) 0.041(2) -0.0042(18) -0.0067(17) -0.0106(17)
C35 0.0255(19) 0.041(2) 0.0294(19) 0.0001(16) -0.0038(14) -0.0053(16)
C36 0.042(2) 0.036(2) 0.040(2) -0.0122(17) 0.0010(18) -0.0055(18)
C37 0.031(2) 0.056(3) 0.050(3) -0.005(2) 0.0069(18) -0.009(2)
C38 0.041(2) 0.0257(18) 0.0266(18) 0.0009(14) -0.0066(15) -0.0094(16)
C39 0.048(2) 0.036(2) 0.0220(18) -0.0036(15) -0.0008(16) -0.0080(18)
C40 0.040(2) 0.030(2) 0.0269(18) -0.0025(15) 0.0038(16) -0.0014(16)
C41 0.041(2) 0.046(2) 0.033(2) 0.0022(17) -0.0107(17) -0.0094(19)
C42 0.053(3) 0.052(3) 0.035(2) -0.0125(19) 0.0067(19) 0.004(2)
C43 0.039(2) 0.031(2) 0.0247(18) -0.0010(14) -0.0055(15) -0.0036(16)
C44 0.052(3) 0.028(2) 0.030(2) 0.0040(15) -0.0126(17) 0.0007(18)
C45 0.044(2) 0.0283(19) 0.0288(19) -0.0042(15) -0.0129(16) 0.0064(16)
C46 0.047(2) 0.040(2) 0.033(2) 0.0095(17) -0.0023(17) -0.0111(19)
C47 0.050(3) 0.034(2) 0.052(3) -0.0008(19) -0.014(2) 0.0118(19)
C48 0.0195(17) 0.0274(19) 0.047(2) 0.0032(16) -0.0033(15) -0.0061(14)
C49 0.029(2) 0.034(2) 0.0326(19) -0.0061(15) -0.0050(15) -0.0019(16)
C50 0.033(2) 0.0298(19) 0.0281(18) -0.0046(14) -0.0058(15) 0.0013(15)
C51 0.030(2) 0.067(3) 0.046(3) 0.001(2) -0.0042(18) 0.002(2)
C52 0.041(2) 0.041(2) 0.056(3) 0.007(2) -0.013(2) 0.0036(19)
C53 0.032(2) 0.0258(18) 0.0285(18) 0.0009(14) -0.0052(14) -0.0028(15)
C54 0.038(2) 0.0282(19) 0.0316(19) -0.0011(15) -0.0020(16) -0.0042(16)
C55 0.049(3) 0.035(2) 0.036(2) 0.0023(17) 0.0060(18) -0.0087(19)
C56 0.048(3) 0.031(2) 0.047(2) 0.0075(18) -0.0007(19) -0.0162(19)
C57 0.055(3) 0.025(2) 0.045(2) 0.0009(17) -0.005(2) -0.0083(18)
C58 0.039(2) 0.027(2) 0.041(2) -0.0033(16) -0.0037(17) 0.0010(16)
C59 0.0298(19) 0.0265(18) 0.0302(19) 0.0009(14) 0.0008(14) -0.0030(15)
C60 0.0272(18) 0.0231(17) 0.0305(18) -0.0029(14) 0.0003(14) -0.0014(14)
C61 0.0281(19) 0.0308(19) 0.0278(18) -0.0023(14) -0.0017(14) 0.0014(15)
C62 0.042(2) 0.040(2) 0.0258(19) -0.0014(16) -0.0022(16) 0.0023(18)
C63 0.041(2) 0.041(2) 0.030(2) 0.0000(17) 0.0055(17) 0.0012(18)
C64 0.0270(19) 0.034(2) 0.037(2) 0.0015(16) 0.0047(15) -0.0016(15)
B2 0.026(2) 0.030(2) 0.028(2) -0.0044(16) -0.0012(16) 0.0001(16)

loop_
_atom_type_symbol
_atom_type_description
_atom_type_scat_dispersion_real
_atom_type_scat_dispersion_imag
_atom_type_scat_source
C C 0.0033 0.0016 'International Tables Vol C Tables 4.2.6.8 and 6.1.1.4'
H H 0.0000 0.0000 'International Tables Vol C Tables 4.2.6.8 and 6.1.1.4'
B B 0.0013 0.0007 'International Tables Vol C Tables 4.2.6.8 and 6.1.1.4'
N N 0.0061 0.0033 'International Tables Vol C Tables 4.2.6.8 and 6.1.1.4'
O O 0.0106 0.0060 'International Tables Vol C Tables 4.2.6.8 and 6.1.1.4'
Cl Cl 0.1484 0.1585 'International Tables Vol C Tables 4.2.6.8 and 6.1.1.4'
Ir Ir -1.4442 7.9887 'International Tables Vol C Tables 4.2.6.8 and 6.1.1.4'

loop_
_geom_angle_atom_site_label_1
_geom_angle_atom_site_label_2
_geom_angle_atom_site_label_3
_geom_angle
C20 Ir1 O1 81.78(12)
C20 Ir1 N5 91.82(12)
O1 Ir1 N5 92.69(10)
C20 Ir1 N7 91.71(12)
O1 Ir1 N7 87.25(10)
N5 Ir1 N7 176.43(11)
C20 Ir1 N1 97.26(13)
O1 Ir1 N1 178.31(10)
N5 Ir1 N1 85.94(11)
N7 Ir1 N1 94.19(11)
C20 Ir1 N3 169.53(12)
O1 Ir1 N3 88.44(10)
N5 Ir1 N3 84.88(11)
N7 Ir1 N3 91.55(11)
N1 Ir1 N3 92.41(11)
C16 O1 Ir1 107.3(2)
C1 N1 N2 107.2(3)
C1 N1 Ir1 136.1(2)
N2 N1 Ir1 115.3(2)
C3 N2 N1 109.5(3)
C3 N2 B1 130.5(3)
N1 N2 B1 119.7(3)
C6 N3 N4 107.5(3)
C6 N3 Ir1 135.9(2)
N4 N3 Ir1 116.50(19)
C8 N4 N3 109.6(3)
C8 N4 B1 132.2(3)
N3 N4 B1 118.2(3)
C11 N5 N6 107.6(3)
C11 N5 Ir1 136.0(2)
N6 N5 Ir1 116.3(2)
C13 N6 N5 108.7(3)
C13 N6 B1 130.2(3)
N5 N6 B1 120.8(3)
C18 N7 C27 118.1(3)
C18 N7 Ir1 126.7(2)
C27 N7 Ir1 115.2(2)
N1 C1 C2 108.6(3)
N1 C1 C4 125.1(3)
C2 C1 C4 126.3(3)
C3 C2 C1 107.2(3)
C3 C2 H2 126.4
C1 C2 H2 126.4
N2 C3 C2 107.4(3)
N2 C3 C5 122.0(4)
C2 C3 C5 130.6(4)
C1 C4 H4A 109.5
C1 C4 H4B 109.5
H4A C4 H4B 109.5
C1 C4 H4C 109.5
H4A C4 H4C 109.5
H4B C4 H4C 109.5
C3 C5 H5A 109.5
C3 C5 H5B 109.5
H5A C5 H5B 109.5
C3 C5 H5C 109.5
H5A C5 H5C 109.5
H5B C5 H5C 109.5
N3 C6 C7 109.0(3)
N3 C6 C9 122.6(3)
C7 C6 C9 128.4(3)
C8 C7 C6 106.8(3)
C8 C7 H7 126.6
C6 C7 H7 126.6
N4 C8 C7 107.1(3)
N4 C8 C10 122.7(4)
C7 C8 C10 130.1(4)
C6 C9 H9A 109.5
C6 C9 H9B 109.5
H9A C9 H9B 109.5
C6 C9 H9C 109.5
H9A C9 H9C 109.5
H9B C9 H9C 109.5
C8 C10 H10A 109.5
C8 C10 H10B 109.5
H10A C10 H10B 109.5
C8 C10 H10C 109.5
H10A C10 H10C 109.5
H10B C10 H10C 109.5
N5 C11 C12 108.5(3)
N5 C11 C14 124.2(3)
C12 C11 C14 127.3(3)
C13 C12 C11 107.3(3)
C13 C12 H12 126.3
C11 C12 H12 126.3
N6 C13 C12 108.0(3)
N6 C13 C15 122.9(4)
C12 C13 C15 129.1(4)
C11 C14 H14A 109.5
C11 C14 H14B 109.5
H14A C14 H14B 109.5
C11 C14 H14C 109.5
H14A C14 H14C 109.5
H14B C14 H14C 109.5
C13 C15 H15A 109.5
C13 C15 H15B 109.5
H15A C15 H15B 109.5
C13 C15 H15C 109.5
H15A C15 H15C 109.5
H15B C15 H15C 109.5
O1 C16 C17 110.8(3)
O1 C16 C19 109.8(3)
C17 C16 C19 111.2(3)
O1 C16 H16 108.3
C17 C16 H16 108.3
C19 C16 H16 108.3
C25 C17 C18 121.3(4)
C25 C17 C16 119.1(4)
C18 C17 C16 119.6(3)
N7 C18 C17 121.8(3)
N7 C18 C26 121.9(3)
C17 C18 C26 116.2(3)
C24 C19 C20 121.0(3)
C24 C19 C16 125.0(3)
C20 C19 C16 113.7(3)
C21 C20 C19 118.6(3)
C21 C20 Ir1 130.1(3)
C19 C20 Ir1 111.1(2)
C20 C21 C22 119.4(3)
C20 C21 H21 120.3
C22 C21 H21 120.3
C23 C22 C21 121.9(3)
C23 C22 Cl1 119.7(3)
C21 C22 Cl1 118.3(3)
C24 C23 C22 118.3(3)
C24 C23 H23 120.8
C22 C23 H23 120.8
C23 C24 C19 120.6(4)
C23 C24 H24 119.7
C19 C24 H24 119.7
C17 C25 H25A 120.0
C17 C25 H25B 120.0
H25A C25 H25B 120.0
C18 C26 H26A 109.5
C18 C26 H26B 109.5
H26A C26 H26B 109.5
C18 C26 H26C 109.5
H26A C26 H26C 109.5
H26B C26 H26C 109.5
C28 C27 C32 119.3(3)
C28 C27 N7 120.9(3)
C32 C27 N7 119.7(3)
C27 C28 C29 120.7(3)
C27 C28 H28 119.6
C29 C28 H28 119.6
C30 C29 C28 119.0(4)
C30 C29 H29 120.5
C28 C29 H29 120.5
C31 C30 C29 120.9(4)
C31 C30 Cl2 119.2(3)
C29 C30 Cl2 119.9(3)
C32 C31 C30 119.6(4)
C32 C31 H31 120.2
C30 C31 H31 120.2
C31 C32 C27 120.4(4)
C31 C32 H32 119.8
C27 C32 H32 119.8
N4 B1 N2 109.8(3)
N4 B1 N6 108.8(3)
N2 B1 N6 108.2(3)
N4 B1 H1 110.0
N2 B1 H1 110.0
N6 B1 H1 110.0
C60 Ir2 O2 82.11(12)
C60 Ir2 N12 90.47(13)
O2 Ir2 N12 92.79(11)
C60 Ir2 N8 96.45(13)
O2 Ir2 N8 178.34(10)
N12 Ir2 N8 86.39(11)
C60 Ir2 N14 93.22(13)
O2 Ir2 N14 86.73(10)
N12 Ir2 N14 176.18(11)
N8 Ir2 N14 94.18(11)
C60 Ir2 N10 169.63(12)
O2 Ir2 N10 89.12(10)
N12 Ir2 N10 84.40(11)
N8 Ir2 N10 92.23(11)
N14 Ir2 N10 91.80(11)
C48 O2 Ir2 107.0(2)
C33 N8 N9 107.0(3)
C33 N8 Ir2 135.7(2)
N9 N8 Ir2 115.4(2)
C35 N9 N8 110.0(3)
C35 N9 B2 130.4(3)
N8 N9 B2 119.2(3)
C38 N10 N11 106.8(3)
C38 N10 Ir2 136.4(3)
N11 N10 Ir2 116.7(2)
C40 N11 N10 110.4(3)
C40 N11 B2 131.6(3)
N10 N11 B2 118.0(3)
C43 N12 N13 107.5(3)
C43 N12 Ir2 136.1(3)
N13 N12 Ir2 116.4(2)
C45 N13 N12 108.8(3)
C45 N13 B2 129.6(3)
N12 N13 B2 120.7(3)
C50 N14 C53 117.8(3)
C50 N14 Ir2 126.7(2)
C53 N14 Ir2 115.5(2)
N8 C33 C34 108.4(3)
N8 C33 C36 125.3(3)
C34 C33 C36 126.3(3)
C35 C34 C33 107.2(3)
C35 C34 H34 126.4
C33 C34 H34 126.4
N9 C35 C34 107.3(3)
N9 C35 C37 122.1(3)
C34 C35 C37 130.5(4)
C33 C36 H36A 109.5
C33 C36 H36B 109.5
H36A C36 H36B 109.5
C33 C36 H36C 109.5
H36A C36 H36C 109.5
H36B C36 H36C 109.5
C35 C37 H37A 109.5
C35 C37 H37B 109.5
H37A C37 H37B 109.5
C35 C37 H37C 109.5
H37A C37 H37C 109.5
H37B C37 H37C 109.5
N10 C38 C39 109.1(3)
N10 C38 C41 122.0(3)
C39 C38 C41 128.8(3)
C40 C39 C38 106.6(3)
C40 C39 H39 126.7
C38 C39 H39 126.7
N11 C40 C39 107.0(3)
N11 C40 C42 122.0(4)
C39 C40 C42 131.0(4)
C38 C41 H41A 109.5
C38 C41 H41B 109.5
H41A C41 H41B 109.5
C38 C41 H41C 109.5
H41A C41 H41C 109.5
H41B C41 H41C 109.5
C40 C42 H42A 109.5
C40 C42 H42B 109.5
H42A C42 H42B 109.5
C40 C42 H42C 109.5
H42A C42 H42C 109.5
H42B C42 H42C 109.5
N12 C43 C44 108.7(3)
N12 C43 C46 123.8(3)
C44 C43 C46 127.6(3)
C45 C44 C43 107.3(3)
C45 C44 H44 126.3
C43 C44 H44 126.3
N13 C45 C44 107.7(3)
N13 C45 C47 122.9(4)
C44 C45 C47 129.4(4)
C43 C46 H46A 109.5
C43 C46 H46B 109.5
H46A C46 H46B 109.5
C43 C46 H46C 109.5
H46A C46 H46C 109.5
H46B C46 H46C 109.5
C45 C47 H47A 109.5
C45 C47 H47B 109.5
H47A C47 H47B 109.5
C45 C47 H47C 109.5
H47A C47 H47C 109.5
H47B C47 H47C 109.5
O2 C48 C49 111.0(3)
O2 C48 C59 109.0(3)
C49 C48 C59 113.1(3)
O2 C48 H48 107.8
C49 C48 H48 107.8
C59 C48 H48 107.8
C51 C49 C50 121.1(4)
C51 C49 C48 119.6(4)
C50 C49 C48 119.3(3)
N14 C50 C49 121.8(3)
N14 C50 C52 121.5(3)
C49 C50 C52 116.6(3)
C49 C51 H51A 120.0
C49 C51 H51B 120.0
H51A C51 H51B 120.0
C50 C52 H52A 109.5
C50 C52 H52B 109.5
H52A C52 H52B 109.5
C50 C52 H52C 109.5
H52A C52 H52C 109.5
H52B C52 H52C 109.5
C54 C53 C58 119.5(3)
C54 C53 N14 120.7(3)
C58 C53 N14 119.8(3)
C53 C54 C55 120.6(4)
C53 C54 H54 119.7
C55 C54 H54 119.7
C56 C55 C54 118.5(4)
C56 C55 H55 120.8
C54 C55 H55 120.8
C57 C56 C55 122.0(4)
C57 C56 Cl4 119.2(3)
C55 C56 Cl4 118.8(3)
C56 C57 C58 119.3(4)
C56 C57 H57 120.4
C58 C57 H57 120.4
C53 C58 C57 120.1(4)
C53 C58 H58 120.0
C57 C58 H58 120.0
C64 C59 C60 121.5(3)
C64 C59 C48 124.8(3)
C60 C59 C48 113.3(3)
C61 C60 C59 118.1(3)
C61 C60 Ir2 130.0(3)
C59 C60 Ir2 111.2(2)
C62 C61 C60 119.5(3)
C62 C61 H61 120.2
C60 C61 H61 120.2
C63 C62 C61 122.4(4)
C63 C62 Cl3 119.8(3)
C61 C62 Cl3 117.8(3)
C62 C63 C64 118.4(3)
C62 C63 H63 120.8
C64 C63 H63 120.8
C63 C64 C59 120.1(3)
C63 C64 H64 120.0
C59 C64 H64 120.0
N9 B2 N11 109.4(3)
N9 B2 N13 109.4(3)
N11 B2 N13 107.3(3)
N9 B2 H2A 110.2
N11 B2 H2A 110.2
N13 B2 H2A 110.2

loop_
_geom_bond_atom_site_label_1
_geom_bond_atom_site_label_2
_geom_bond_distance
Ir1 C20 2.012(3)
Ir1 O1 2.020(2)
Ir1 N5 2.040(3)
Ir1 N7 2.075(3)
Ir1 N1 2.088(3)
Ir1 N3 2.179(3)
Cl1 C22 1.750(4)
Cl2 C30 1.744(4)
O1 C16 1.399(4)
N1 C1 1.345(4)
N1 N2 1.368(4)
N2 C3 1.356(5)
N2 B1 1.535(5)
N3 C6 1.331(4)
N3 N4 1.370(4)
N4 C8 1.356(4)
N4 B1 1.529(5)
N5 C11 1.341(4)
N5 N6 1.380(4)
N6 C13 1.357(4)
N6 B1 1.545(5)
N7 C18 1.306(4)
N7 C27 1.463(4)
C1 C2 1.390(5)
C1 C4 1.486(5)
C2 C3 1.367(5)
C2 H2 0.9500
C3 C5 1.504(5)
C4 H4A 0.9800
C4 H4B 0.9800
C4 H4C 0.9800
C5 H5A 0.9800
C5 H5B 0.9800
C5 H5C 0.9800
C6 C7 1.397(5)
C6 C9 1.490(5)
C7 C8 1.376(6)
C7 H7 0.9500
C8 C10 1.483(6)
C9 H9A 0.9800
C9 H9B 0.9800
C9 H9C 0.9800
C10 H10A 0.9800
C10 H10B 0.9800
C10 H10C 0.9800
C11 C12 1.394(5)
C11 C14 1.492(5)
C12 C13 1.362(5)
C12 H12 0.9500
C13 C15 1.493(5)
C14 H14A 0.9800
C14 H14B 0.9800
C14 H14C 0.9800
C15 H15A 0.9800
C15 H15B 0.9800
C15 H15C 0.9800
C16 C17 1.508(5)
C16 C19 1.528(5)
C16 H16 1.0000
C17 C25 1.329(5)
C17 C18 1.479(5)
C18 C26 1.502(5)
C19 C24 1.387(5)
C19 C20 1.397(5)
C20 C21 1.389(5)
C21 C22 1.393(5)
C21 H21 0.9500
C22 C23 1.384(6)
C23 C24 1.380(5)
C23 H23 0.9500
C24 H24 0.9500
C25 H25A 0.9500
C25 H25B 0.9500
C26 H26A 0.9800
C26 H26B 0.9800
C26 H26C 0.9800
C27 C28 1.377(5)
C27 C32 1.391(5)
C28 C29 1.384(5)
C28 H28 0.9500
C29 C30 1.382(6)
C29 H29 0.9500
C30 C31 1.378(6)
C31 C32 1.374(5)
C31 H31 0.9500
C32 H32 0.9500
B1 H1 1.0000
Ir2 C60 1.995(3)
Ir2 O2 2.015(2)
Ir2 N12 2.040(3)
Ir2 N8 2.070(3)
Ir2 N14 2.075(3)
Ir2 N10 2.185(3)
Cl3 C62 1.754(4)
Cl4 C56 1.745(4)
O2 C48 1.394(4)
N8 C33 1.352(4)
N8 N9 1.373(4)
N9 C35 1.348(4)
N9 B2 1.532(5)
N10 C38 1.343(4)
N10 N11 1.363(4)
N11 C40 1.349(4)
N11 B2 1.545(5)
N12 C43 1.344(4)
N12 N13 1.378(4)
N13 C45 1.354(4)
N13 B2 1.549(5)
N14 C50 1.303(5)
N14 C53 1.459(4)
C33 C34 1.395(5)
C33 C36 1.478(5)
C34 C35 1.375(5)
C34 H34 0.9500
C35 C37 1.486(5)
C36 H36A 0.9800
C36 H36B 0.9800
C36 H36C 0.9800
C37 H37A 0.9800
C37 H37B 0.9800
C37 H37C 0.9800
C38 C39 1.391(5)
C38 C41 1.483(5)
C39 C40 1.380(5)
C39 H39 0.9500
C40 C42 1.503(5)
C41 H41A 0.9800
C41 H41B 0.9800
C41 H41C 0.9800
C42 H42A 0.9800
C42 H42B 0.9800
C42 H42C 0.9800
C43 C44 1.384(5)
C43 C46 1.499(5)
C44 C45 1.371(5)
C44 H44 0.9500
C45 C47 1.487(5)
C46 H46A 0.9800
C46 H46B 0.9800
C46 H46C 0.9800
C47 H47A 0.9800
C47 H47B 0.9800
C47 H47C 0.9800
C48 C49 1.505(5)
C48 C59 1.535(5)
C48 H48 1.0000
C49 C51 1.330(5)
C49 C50 1.480(5)
C50 C52 1.505(5)
C51 H51A 0.9500
C51 H51B 0.9500
C52 H52A 0.9800
C52 H52B 0.9800
C52 H52C 0.9800
C53 C54 1.382(5)
C53 C58 1.385(5)
C54 C55 1.393(5)
C54 H54 0.9500
C55 C56 1.371(6)
C55 H55 0.9500
C56 C57 1.367(6)
C57 C58 1.385(5)
C57 H57 0.9500
C58 H58 0.9500
C59 C64 1.392(5)
C59 C60 1.397(5)
C60 C61 1.396(5)
C61 C62 1.389(5)
C61 H61 0.9500
C62 C63 1.378(5)
C63 C64 1.385(5)
C63 H63 0.9500
C64 H64 0.9500
B2 H2A 1.0000

loop_
_geom_torsion_atom_site_label_1
_geom_torsion_atom_site_label_2
_geom_torsion_atom_site_label_3
_geom_torsion_atom_site_label_4
_geom_torsion
C20 Ir1 O1 C16 -35.0(2)
N5 Ir1 O1 C16 -126.5(2)
N7 Ir1 O1 C16 57.1(2)
N3 Ir1 O1 C16 148.7(2)
C20 Ir1 N1 C1 45.9(4)
N5 Ir1 N1 C1 137.2(4)
N7 Ir1 N1 C1 -46.4(4)
N3 Ir1 N1 C1 -138.1(3)
C20 Ir1 N1 N2 -149.5(2)
N5 Ir1 N1 N2 -58.2(2)
N7 Ir1 N1 N2 118.2(2)
N3 Ir1 N1 N2 26.5(2)
C1 N1 N2 C3 3.5(4)
Ir1 N1 N2 C3 -165.3(2)
C1 N1 N2 B1 -170.3(3)
Ir1 N1 N2 B1 20.8(4)
C20 Ir1 N3 C6 -61.1(8)
O1 Ir1 N3 C6 -40.2(3)
N5 Ir1 N3 C6 -133.0(3)
N7 Ir1 N3 C6 47.0(3)
N1 Ir1 N3 C6 141.3(3)
C20 Ir1 N3 N4 120.6(6)
O1 Ir1 N3 N4 141.5(2)
N5 Ir1 N3 N4 48.7(2)
N7 Ir1 N3 N4 -131.3(2)
N1 Ir1 N3 N4 -37.0(2)
C6 N3 N4 C8 -0.7(4)
Ir1 N3 N4 C8 178.0(2)
C6 N3 N4 B1 179.7(3)
Ir1 N3 N4 B1 -1.6(4)
C20 Ir1 N5 C11 -36.6(4)
O1 Ir1 N5 C11 45.3(3)
N1 Ir1 N5 C11 -133.7(4)
N3 Ir1 N5 C11 133.5(3)
C20 Ir1 N5 N6 139.2(2)
O1 Ir1 N5 N6 -139.0(2)
N1 Ir1 N5 N6 42.0(2)
N3 Ir1 N5 N6 -50.8(2)
C11 N5 N6 C13 -0.1(4)
Ir1 N5 N6 C13 -177.0(2)
C11 N5 N6 B1 -174.6(3)
Ir1 N5 N6 B1 8.5(4)
C20 Ir1 N7 C18 64.1(3)
O1 Ir1 N7 C18 -17.6(3)
N1 Ir1 N7 C18 161.5(3)
N3 Ir1 N7 C18 -105.9(3)
C20 Ir1 N7 C27 -117.6(2)
O1 Ir1 N7 C27 160.7(2)
N1 Ir1 N7 C27 -20.2(2)
N3 Ir1 N7 C27 72.3(2)
N2 N1 C1 C2 -2.6(4)
Ir1 N1 C1 C2 162.9(3)
N2 N1 C1 C4 176.1(3)
Ir1 N1 C1 C4 -18.5(6)
N1 C1 C2 C3 0.7(4)
C4 C1 C2 C3 -178.0(4)
N1 N2 C3 C2 -3.1(4)
B1 N2 C3 C2 169.9(4)
N1 N2 C3 C5 174.1(3)
B1 N2 C3 C5 -12.9(6)
C1 C2 C3 N2 1.5(4)
C1 C2 C3 C5 -175.4(4)
N4 N3 C6 C7 0.4(4)
Ir1 N3 C6 C7 -178.0(3)
N4 N3 C6 C9 179.2(3)
Ir1 N3 C6 C9 0.9(6)
N3 C6 C7 C8 0.1(4)
C9 C6 C7 C8 -178.7(4)
N3 N4 C8 C7 0.8(4)
B1 N4 C8 C7 -179.7(4)
N3 N4 C8 C10 -177.8(4)
B1 N4 C8 C10 1.7(7)
C6 C7 C8 N4 -0.5(4)
C6 C7 C8 C10 177.9(5)
N6 N5 C11 C12 -0.1(4)
Ir1 N5 C11 C12 175.9(3)
N6 N5 C11 C14 177.7(3)
Ir1 N5 C11 C14 -6.3(6)
N5 C11 C12 C13 0.2(4)
C14 C11 C12 C13 -177.5(4)
N5 N6 C13 C12 0.2(4)
B1 N6 C13 C12 174.0(3)
N5 N6 C13 C15 179.6(3)
B1 N6 C13 C15 -6.6(6)
C11 C12 C13 N6 -0.3(4)
C11 C12 C13 C15 -179.6(4)
Ir1 O1 C16 C17 -80.7(3)
Ir1 O1 C16 C19 42.4(3)
O1 C16 C17 C25 -127.3(4)
C19 C16 C17 C25 110.4(4)
O1 C16 C17 C18 51.6(4)
C19 C16 C17 C18 -70.8(4)
C27 N7 C18 C17 176.0(3)
Ir1 N7 C18 C17 -5.8(5)
C27 N7 C18 C26 -6.7(5)
Ir1 N7 C18 C26 171.5(3)
C25 C17 C18 N7 175.0(4)
C16 C17 C18 N7 -3.7(5)
C25 C17 C18 C26 -2.4(5)
C16 C17 C18 C26 178.8(3)
O1 C16 C19 C24 146.2(3)
C17 C16 C19 C24 -90.9(4)
O1 C16 C19 C20 -27.9(4)
C17 C16 C19 C20 95.0(4)
C24 C19 C20 C21 -0.6(5)
C16 C19 C20 C21 173.7(3)
C24 C19 C20 Ir1 -175.7(3)
C16 C19 C20 Ir1 -1.4(4)
O1 Ir1 C20 C21 -154.8(3)
N5 Ir1 C20 C21 -62.3(3)
N7 Ir1 C20 C21 118.3(3)
N1 Ir1 C20 C21 23.8(3)
N3 Ir1 C20 C21 -133.6(6)
O1 Ir1 C20 C19 19.6(2)
N5 Ir1 C20 C19 112.0(2)
N7 Ir1 C20 C19 -67.4(2)
N1 Ir1 C20 C19 -161.8(2)
N3 Ir1 C20 C19 40.7(8)
C19 C20 C21 C22 2.5(5)
Ir1 C20 C21 C22 176.5(3)
C20 C21 C22 C23 -2.3(6)
C20 C21 C22 Cl1 177.2(3)
C21 C22 C23 C24 0.2(6)
Cl1 C22 C23 C24 -179.3(3)
C22 C23 C24 C19 1.7(6)
C20 C19 C24 C23 -1.5(6)
C16 C19 C24 C23 -175.2(4)
C18 N7 C27 C28 124.0(4)
Ir1 N7 C27 C28 -54.3(4)
C18 N7 C27 C32 -58.7(5)
Ir1 N7 C27 C32 122.9(3)
C32 C27 C28 C29 -2.2(6)
N7 C27 C28 C29 175.0(3)
C27 C28 C29 C30 0.9(6)
C28 C29 C30 C31 1.3(6)
C28 C29 C30 Cl2 -179.0(3)
C29 C30 C31 C32 -2.3(6)
Cl2 C30 C31 C32 178.1(3)
C30 C31 C32 C27 0.9(6)
C28 C27 C32 C31 1.3(6)
N7 C27 C32 C31 -176.0(3)
C8 N4 B1 N2 -119.1(4)
N3 N4 B1 N2 60.4(4)
C8 N4 B1 N6 122.6(4)
N3 N4 B1 N6 -57.9(4)
C3 N2 B1 N4 112.6(4)
N1 N2 B1 N4 -75.0(4)
C3 N2 B1 N6 -128.8(4)
N1 N2 B1 N6 43.6(4)
C13 N6 B1 N4 -116.6(4)
N5 N6 B1 N4 56.5(4)
C13 N6 B1 N2 124.1(4)
N5 N6 B1 N2 -62.7(4)
C60 Ir2 O2 C48 -35.5(2)
N12 Ir2 O2 C48 -125.6(2)
N14 Ir2 O2 C48 58.2(2)
N10 Ir2 O2 C48 150.1(2)
C60 Ir2 N8 C33 49.0(4)
N12 Ir2 N8 C33 139.1(4)
N14 Ir2 N8 C33 -44.7(4)
N10 Ir2 N8 C33 -136.7(3)
C60 Ir2 N8 N9 -149.4(2)
N12 Ir2 N8 N9 -59.3(2)
N14 Ir2 N8 N9 116.9(2)
N10 Ir2 N8 N9 24.9(2)
C33 N8 N9 C35 4.3(4)
Ir2 N8 N9 C35 -162.4(2)
C33 N8 N9 B2 -169.2(3)
Ir2 N8 N9 B2 24.2(4)
C60 Ir2 N10 C38 -68.8(8)
O2 Ir2 N10 C38 -36.6(3)
N12 Ir2 N10 C38 -129.5(3)
N8 Ir2 N10 C38 144.4(3)
N14 Ir2 N10 C38 50.1(3)
C60 Ir2 N10 N11 107.7(7)
O2 Ir2 N10 N11 139.9(2)
N12 Ir2 N10 N11 47.0(2)
N8 Ir2 N10 N11 -39.1(2)
N14 Ir2 N10 N11 -133.4(2)
C38 N10 N11 C40 0.3(4)
Ir2 N10 N11 C40 -177.2(2)
C38 N10 N11 B2 179.6(3)
Ir2 N10 N11 B2 2.1(4)
C60 Ir2 N12 C43 -43.1(4)
O2 Ir2 N12 C43 39.1(4)
N8 Ir2 N12 C43 -139.5(4)
N10 Ir2 N12 C43 127.9(4)
C60 Ir2 N12 N13 136.9(2)
O2 Ir2 N12 N13 -140.9(2)
N8 Ir2 N12 N13 40.5(2)
N10 Ir2 N12 N13 -52.1(2)
C43 N12 N13 C45 0.6(4)
Ir2 N12 N13 C45 -179.4(2)
C43 N12 N13 B2 -169.8(3)
Ir2 N12 N13 B2 10.1(4)
C60 Ir2 N14 C50 63.8(3)
O2 Ir2 N14 C50 -18.1(3)
N8 Ir2 N14 C50 160.6(3)
N10 Ir2 N14 C50 -107.1(3)
C60 Ir2 N14 C53 -118.0(2)
O2 Ir2 N14 C53 160.1(2)
N8 Ir2 N14 C53 -21.3(2)
N10 Ir2 N14 C53 71.1(2)
N9 N8 C33 C34 -3.1(4)
Ir2 N8 C33 C34 159.5(3)
N9 N8 C33 C36 174.3(4)
Ir2 N8 C33 C36 -23.0(6)
N8 C33 C34 C35 1.0(5)
C36 C33 C34 C35 -176.5(4)
N8 N9 C35 C34 -3.6(4)
B2 N9 C35 C34 168.8(4)
N8 N9 C35 C37 173.6(4)
B2 N9 C35 C37 -14.0(6)
C33 C34 C35 N9 1.6(4)
C33 C34 C35 C37 -175.2(4)
N11 N10 C38 C39 0.7(4)
Ir2 N10 C38 C39 177.4(2)
N11 N10 C38 C41 -179.4(3)
Ir2 N10 C38 C41 -2.6(5)
N10 C38 C39 C40 -1.4(4)
C41 C38 C39 C40 178.7(4)
N10 N11 C40 C39 -1.1(4)
B2 N11 C40 C39 179.6(3)
N10 N11 C40 C42 177.6(3)
B2 N11 C40 C42 -1.7(6)
C38 C39 C40 N11 1.5(4)
C38 C39 C40 C42 -177.0(4)
N13 N12 C43 C44 -0.5(4)
Ir2 N12 C43 C44 179.5(3)
N13 N12 C43 C46 179.4(3)
Ir2 N12 C43 C46 -0.6(6)
N12 C43 C44 C45 0.2(4)
C46 C43 C44 C45 -179.7(4)
N12 N13 C45 C44 -0.5(4)
B2 N13 C45 C44 168.8(3)
N12 N13 C45 C47 179.1(3)
B2 N13 C45 C47 -11.6(6)
C43 C44 C45 N13 0.2(4)
C43 C44 C45 C47 -179.3(4)
Ir2 O2 C48 C49 -81.4(3)
Ir2 O2 C48 C59 43.9(3)
O2 C48 C49 C51 -127.0(4)
C59 C48 C49 C51 110.0(4)
O2 C48 C49 C50 50.0(4)
C59 C48 C49 C50 -72.9(4)
C53 N14 C50 C49 175.0(3)
Ir2 N14 C50 C49 -6.9(5)
C53 N14 C50 C52 -8.2(5)
Ir2 N14 C50 C52 169.9(3)
C51 C49 C50 N14 175.6(4)
C48 C49 C50 N14 -1.4(5)
C51 C49 C50 C52 -1.4(6)
C48 C49 C50 C52 -178.4(3)
C50 N14 C53 C54 119.9(4)
Ir2 N14 C53 C54 -58.4(4)
C50 N14 C53 C58 -62.3(5)
Ir2 N14 C53 C58 119.3(3)
C58 C53 C54 C55 -2.7(6)
N14 C53 C54 C55 175.0(4)
C53 C54 C55 C56 0.0(6)
C54 C55 C56 C57 3.3(7)
C54 C55 C56 Cl4 -177.3(3)
C55 C56 C57 C58 -3.7(7)
Cl4 C56 C57 C58 176.8(3)
C54 C53 C58 C57 2.3(6)
N14 C53 C58 C57 -175.4(3)
C56 C57 C58 C53 0.8(6)
O2 C48 C59 C64 142.0(3)
C49 C48 C59 C64 -93.9(4)
O2 C48 C59 C60 -30.5(4)
C49 C48 C59 C60 93.5(4)
C64 C59 C60 C61 -0.6(5)
C48 C59 C60 C61 172.2(3)
C64 C59 C60 Ir2 -171.8(3)
C48 C59 C60 Ir2 1.0(4)
O2 Ir2 C60 C61 -151.5(3)
N12 Ir2 C60 C61 -58.7(3)
N8 Ir2 C60 C61 27.7(3)
N14 Ir2 C60 C61 122.3(3)
N10 Ir2 C60 C61 -118.9(7)
O2 Ir2 C60 C59 18.4(2)
N12 Ir2 C60 C59 111.1(3)
N8 Ir2 C60 C59 -162.4(2)
N14 Ir2 C60 C59 -67.9(3)
N10 Ir2 C60 C59 50.9(8)
C59 C60 C61 C62 2.4(5)
Ir2 C60 C61 C62 171.7(3)
C60 C61 C62 C63 -2.5(6)
C60 C61 C62 Cl3 178.0(3)
C61 C62 C63 C64 0.7(6)
Cl3 C62 C63 C64 -179.8(3)
C62 C63 C64 C59 1.2(6)
C60 C59 C64 C63 -1.2(6)
C48 C59 C64 C63 -173.2(3)
C35 N9 B2 N11 111.3(4)
N8 N9 B2 N11 -76.8(4)
C35 N9 B2 N13 -131.5(4)
N8 N9 B2 N13 40.4(4)
C40 N11 B2 N9 -123.3(4)
N10 N11 B2 N9 57.5(4)
C40 N11 B2 N13 118.2(4)
N10 N11 B2 N13 -61.0(4)
C45 N13 B2 N9 129.5(4)
N12 N13 B2 N9 -62.3(4)
C45 N13 B2 N11 -111.9(4)
N12 N13 B2 N11 56.3(4)
